data_2011595
loop_
_publ_author_name
'Hashimoto, Masato'
'Kubata, Michiru'
'Yagasaki, Atsushi'

_publ_section_title
;
 (NH~4~)~3~[VO~2~(SO~4~)~2~(H~2~O)~2~]&#x00B7;1.5H~2~O
;
_journal_issue 12
_journal_name_full 'Acta Crystallographica Section C'
_journal_page_first 1411
_journal_page_last 1412
_journal_paper_doi 10.1107/S0108270100012063
_journal_volume 56
_journal_year 2000
_chemical_formula_iupac '(N H4)3 , [VO2 (SO4 )2 (OH2 )2 ], 1.5H2 O'
_chemical_formula_moiety '3NH4 + , H14 O12 S2 V 3- , 1.5H2 O'
_chemical_formula_structural ' (N H4)3 (V(O2 (S O4)2 (O H2)2)) (H2 O)1.5'
_chemical_formula_sum 'H19 N3 O13.5 S2 V'
_chemical_formula_weight 392.24
_chemical_name_systematic
;
 Triammonium cis-diaqua-cis-dioxo-trans-disulfatovanadate
hemitrihydrate
;
_space_group_IT_number 2
_symmetry_cell_setting triclinic
_symmetry_space_group_name_Hall '-P 1'
_symmetry_space_group_name_H-M 'P -1'
_cell_angle_alpha 91.54(2)
_cell_angle_beta 95.30(2)
_cell_angle_gamma 88.25(2)
_cell_formula_units_Z 2
_cell_length_a 7.748(2)
_cell_length_b 14.164(3)
_cell_length_c 6.268(2)
_cell_measurement_reflns_used 25
_cell_measurement_temperature 293(2)
_cell_measurement_theta_max 17.50
_cell_measurement_theta_min 17.35
_cell_volume 684.4(3)
_computing_cell_refinement
;
MSC/AFC Diffractometer Control Software)
;
_computing_data_collection
;
MSC/AFC Diffractometer Control Software (Molecular Structure
Corporation, 1993)
;
_computing_data_reduction
;
TEXSAN (Molecular Structure Corporation, 1995)
;
_computing_molecular_graphics 'ORTEPII (Johnson, 1976)'
_computing_publication_material SHELXL97
_computing_structure_refinement 'SHELXL97 (Sheldrick, 1997)'
_computing_structure_solution 'SHELXS97 (Sheldrick, 1997)'
_diffrn_ambient_temperature 293(2)
_diffrn_detector_area_resol_mean 3
_diffrn_measured_fraction_theta_full .998
_diffrn_measured_fraction_theta_max .998
_diffrn_measurement_device_type
;
RIGAKU AFC-5R automated four-circle diffractometer
;
_diffrn_measurement_method \w--2\q
_diffrn_radiation_monochromator graphite
_diffrn_radiation_source 'normal focus rotating anode'
_diffrn_radiation_type MoK\a
_diffrn_radiation_wavelength .71069
_diffrn_reflns_av_R_equivalents .0000
_diffrn_reflns_av_sigmaI/netI .0151
_diffrn_reflns_limit_h_max 13
_diffrn_reflns_limit_h_min -13
_diffrn_reflns_limit_k_max 23
_diffrn_reflns_limit_k_min -23
_diffrn_reflns_limit_l_max 0
_diffrn_reflns_limit_l_min -10
_diffrn_reflns_number 7201
_diffrn_reflns_theta_full 37.50
_diffrn_reflns_theta_max 37.50
_diffrn_reflns_theta_min 2.64
_diffrn_standards_decay_% 1.9
_diffrn_standards_number 200
_exptl_absorpt_coefficient_mu 1.103
_exptl_absorpt_correction_T_max .802
_exptl_absorpt_correction_T_min .576
_exptl_absorpt_correction_type psi-scan
_exptl_absorpt_process_details
;
TEXSAN (Molecular Structure Corporation, 1995)
;
_exptl_crystal_colour orange
_exptl_crystal_density_diffrn 1.903
_exptl_crystal_density_method 'not measured'
_exptl_crystal_description plate
_exptl_crystal_F_000 406
_exptl_crystal_size_max .60
_exptl_crystal_size_mid .50
_exptl_crystal_size_min .20
_refine_diff_density_max .897
_refine_diff_density_min -.807
_refine_ls_extinction_coef .0052(17)
_refine_ls_extinction_method SHELXL
_refine_ls_goodness_of_fit_ref 1.053
_refine_ls_hydrogen_treatment noref
_refine_ls_matrix_type full
_refine_ls_number_parameters 179
_refine_ls_number_reflns 7201
_refine_ls_number_restraints 0
_refine_ls_restrained_S_all 1.053
_refine_ls_R_factor_all .0427
_refine_ls_R_factor_gt .0319
_refine_ls_shift/su_max <0.001
_refine_ls_shift/su_mean .000
_refine_ls_structure_factor_coef Fsqd
_refine_ls_weighting_details 'calc w = 1/[\s^2^(Fo^2^)+(0.0539P)^2^+0.2450P] where P=(Fo^2^+2Fc^2^)/3'
_refine_ls_weighting_scheme sigma
_refine_ls_wR_factor_ref .1003
_reflns_number_gt 6049
_reflns_number_total 7201
_reflns_threshold_expression F^2^>2.0\s(F^2^)
_cod_data_source_file br1299.cif
_cod_data_source_block I
_cod_original_formula_sum 'H19 N3 O13.50 S2 V'
_cod_database_code 2011595
_cod_database_fobs_code 2011595

loop_
_symmetry_equiv_pos_as_xyz
'x, y, z'
'-x, -y, -z'

loop_
_atom_site_label
_atom_site_fract_x
_atom_site_fract_y
_atom_site_fract_z
_atom_site_U_iso_or_equiv
_atom_site_adp_type
_atom_site_calc_flag
_atom_site_refinement_flags
_atom_site_occupancy
_atom_site_disorder_assembly
_atom_site_disorder_group
_atom_site_type_symbol
V1 .41406(2) .232330(13) .46950(3) .01946(5) Uani d . 1 . . V
S1 .14518(4) .37785(2) .23438(6) .02690(7) Uani d . 1 . . S
S2 .74810(3) .098593(18) .58459(4) .01907(5) Uani d . 1 . . S
O1 .55752(13) .31019(7) .42587(18) .02993(18) Uani d . 1 . . O
O2 .38995(14) .17176(8) .24622(17) .0329(2) Uani d . 1 . . O
OW1 .22757(12) .14909(7) .63305(19) .02893(18) Uani d . 1 . . O
OW2 .41290(14) .30238(7) .79675(17) .03127(19) Uani d . 1 . . O
O11 .19843(12) .31434(7) .42029(17) .02863(18) Uani d . 1 . . O
O12 .13178(16) .31852(9) .0373(2) .0379(2) Uani d . 1 . . O
O13 -.02344(14) .42014(9) .2745(2) .0403(3) Uani d . 1 . . O
O14 .27415(17) .45012(9) .2239(3) .0499(4) Uani d . 1 . . O
O21 .57481(11) .14075(7) .63211(15) .02478(16) Uani d . 1 . . O
O22 .72938(15) .04146(7) .38645(17) .03152(19) Uani d . 1 . . O
O23 .86817(12) .17500(7) .5614(2) .0338(2) Uani d . 1 . . O
O24 .80695(13) .04067(7) .76919(17) .03013(19) Uani d . 1 . . O
N1 .00854(17) .13172(9) .1252(2) .0333(2) Uani d . 1 . . N
N2 .8812(2) .36879(10) .6918(2) .0385(3) Uani d . 1 . . N
N3 .6224(2) .49888(12) .2242(4) .0543(5) Uani d . 1 . . N
OW3 .72234(18) .26757(14) .0540(2) .0547(4) Uani d . 1 . . O
OW4 .5000 .0000 .0000 .0435(4) Uani d S 1 . . O
H11 .2449 .0954 .6185 .060 Uiso d . 1 . . H
H12 .1249 .1579 .6088 .060 Uiso d . 1 . . H
H21 .3351 .2968 .8714 .060 Uiso d . 1 . . H
H22 .5017 .2938 .8831 .060 Uiso d . 1 . . H
H31 .6830 .2731 .1738 .110 Uiso d . 1 . . H
H32 .8044 .3106 .1203 .110 Uiso d . 1 . . H
H41 .5735 .0210 .1079 .090 Uiso d P .50 . . H
H42 .6051 .0109 -.0352 .090 Uiso d P .50 . . H
H51 -.0432 .1140 .0217 .070 Uiso d . 1 . . H
H52 .0649 .1761 .1060 .070 Uiso d . 1 . . H
H53 .0814 .0903 .1694 .070 Uiso d . 1 . . H
H54 -.0488 .1498 .2257 .070 Uiso d . 1 . . H
H61 .8299 .4166 .7110 .080 Uiso d . 1 . . H
H62 .9573 .3607 .7914 .080 Uiso d . 1 . . H
H63 .8445 .3244 .6534 .080 Uiso d . 1 . . H
H64 .9354 .3894 .5880 .080 Uiso d . 1 . . H
H71 .7177 .4646 .2001 .110 Uiso d . 1 . . H
H72 .5388 .4600 .2383 .110 Uiso d . 1 . . H
H73 .6402 .5061 .3490 .110 Uiso d . 1 . . H
H74 .5985 .5524 .1314 .110 Uiso d . 1 . . H

loop_
_atom_site_aniso_label
_atom_site_aniso_U_11
_atom_site_aniso_U_22
_atom_site_aniso_U_33
_atom_site_aniso_U_12
_atom_site_aniso_U_13
_atom_site_aniso_U_23
V1 .01595(7) .01890(8) .02329(8) .00197(5) .00110(5) .00121(6)
S1 .02039(12) .02187(12) .03869(16) .00533(9) .00381(10) .00802(11)
S2 .01539(9) .01541(10) .02601(12) .00138(7) .00016(8) .00099(8)
O1 .0242(4) .0284(4) .0379(5) -.0037(3) .0038(3) .0060(4)
O2 .0321(5) .0344(5) .0303(4) .0061(4) -.0021(4) -.0074(4)
OW1 .0198(3) .0206(3) .0466(5) -.0001(3) .0037(3) .0031(3)
OW2 .0309(4) .0310(4) .0323(5) -.0010(4) .0064(4) -.0055(4)
O11 .0231(4) .0274(4) .0356(5) .0081(3) .0040(3) .0080(3)
O12 .0362(5) .0422(6) .0354(5) .0077(4) .0046(4) .0058(4)
O13 .0273(5) .0412(6) .0524(7) .0178(4) .0074(4) .0105(5)
O14 .0351(6) .0270(5) .0892(11) -.0024(4) .0081(6) .0184(6)
O21 .0168(3) .0267(4) .0309(4) .0058(3) .0033(3) .0064(3)
O22 .0388(5) .0252(4) .0295(4) .0045(4) .0004(4) -.0051(3)
O23 .0198(4) .0224(4) .0601(7) -.0041(3) .0065(4) .0013(4)
O24 .0301(4) .0270(4) .0316(4) .0078(3) -.0053(3) .0059(3)
N1 .0305(5) .0304(5) .0377(6) .0001(4) -.0033(4) .0020(4)
N2 .0452(7) .0302(6) .0387(6) -.0011(5) -.0027(5) -.0047(5)
N3 .0362(7) .0389(7) .0888(14) -.0022(6) .0059(8) .0203(8)
OW3 .0319(6) .0885(12) .0441(7) .0032(6) .0045(5) .0101(7)
OW4 .0360(8) .0578(11) .0363(8) -.0043(7) .0024(6) -.0054(7)

loop_
_atom_type_symbol
_atom_type_description
_atom_type_scat_dispersion_real
_atom_type_scat_dispersion_imag
_atom_type_scat_source
V V .3005 .5294 'International Tables Vol C Tables 4.2.6.8 and 6.1.1.4'
S S .1246 .1234 'International Tables Vol C Tables 4.2.6.8 and 6.1.1.4'
O O .0106 .0060 'International Tables Vol C Tables 4.2.6.8 and 6.1.1.4'
N N .0061 .0033 'International Tables Vol C Tables 4.2.6.8 and 6.1.1.4'
H H .0000 .0000 'International Tables Vol C Tables 4.2.6.8 and 6.1.1.4'

loop_
_geom_angle_atom_site_label_1
_geom_angle_atom_site_label_2
_geom_angle_atom_site_label_3
_geom_angle_site_symmetry_1
_geom_angle_site_symmetry_3
_geom_angle
_geom_angle_publ_flag
O2 V1 O1 . . 103.80(6) y
O2 V1 O21 . . 97.41(5) y
O1 V1 O21 . . 97.72(5) y
O2 V1 O11 . . 97.06(5) y
O1 V1 O11 . . 98.77(5) y
O21 V1 O11 . . 154.76(4) y
O2 V1 OW1 . . 94.74(6) y
O1 V1 OW1 . . 161.43(5) y
O21 V1 OW1 . . 78.73(4) y
O11 V1 OW1 . . 79.56(4) y
O2 V1 OW2 . . 170.71(5) y
O1 V1 OW2 . . 85.45(5) y
O21 V1 OW2 . . 81.85(5) y
O11 V1 OW2 . . 80.55(5) y
OW1 V1 OW2 . . 76.02(4) y
O14 S1 O13 . . 111.13(8) n
O14 S1 O12 . . 110.89(9) n
O13 S1 O12 . . 110.92(8) n
O14 S1 O11 . . 109.56(8) n
O13 S1 O11 . . 106.40(7) n
O12 S1 O11 . . 107.78(7) n
O22 S2 O24 . . 111.37(6) n
O22 S2 O23 . . 109.61(7) n
O24 S2 O23 . . 110.98(7) n
O22 S2 O21 . . 109.98(6) n
O24 S2 O21 . . 105.69(6) n
O23 S2 O21 . . 109.13(6) n
V1 O1 OW2 . . 57.06(4) n
V1 O1 OW3 . . 112.45(7) n
OW2 O1 OW3 . . 164.99(6) n
V1 O1 N2 . . 130.75(6) n
OW2 O1 N2 . . 86.28(5) n
OW3 O1 N2 . . 95.27(6) n
V1 O1 N3 . . 146.17(6) n
OW2 O1 N3 . . 121.62(6) n
OW3 O1 N3 . . 73.25(6) n
N2 O1 N3 . . 79.27(6) n
V1 O2 OW1 . . 50.91(4) n
V1 O2 OW4 . . 146.38(6) n
OW1 O2 OW4 . . 119.18(5) n
V1 O2 N1 . . 110.71(6) n
OW1 O2 N1 . . 71.87(5) n
OW4 O2 N1 . . 91.25(4) n
V1 OW1 O21 . . 46.90(3) n
V1 OW1 O22 . 2_656 116.59(5) n
O21 OW1 O22 . 2_656 81.93(5) n
V1 OW1 O11 . . 46.67(3) n
O21 OW1 O11 . . 92.79(4) n
O22 OW1 O11 2_656 . 147.86(6) n
V1 OW1 OW2 . . 52.41(3) n
O21 OW1 OW2 . . 61.69(4) n
O22 OW1 OW2 2_656 . 137.70(5) n
O11 OW1 OW2 . . 60.57(4) n
V1 OW1 O23 . 1_455 123.01(5) n
O21 OW1 O23 . 1_455 169.25(6) n
O22 OW1 O23 2_656 1_455 102.82(5) n
O11 OW1 O23 . 1_455 78.04(4) n
OW2 OW1 O23 . 1_455 116.91(5) n
V1 OW1 O2 . . 34.35(3) n
O21 OW1 O2 . . 58.89(4) n
O22 OW1 O2 2_656 . 92.49(5) n
O11 OW1 O2 . . 58.57(4) n
OW2 OW1 O2 . . 86.75(5) n
O23 OW1 O2 1_455 . 110.90(5) n
V1 OW1 H11 . . 111.48 n
O21 OW1 H11 . . 78.59 n
O22 OW1 H11 2_656 . 5.37 n
O11 OW1 H11 . . 143.16 n
OW2 OW1 H11 . . 136.61 n
O23 OW1 H11 1_455 . 105.36 n
O2 OW1 H11 . . 87.15 n
V1 OW1 H12 . . 120.81 n
O21 OW1 H12 . . 167.06 n
O22 OW1 H12 2_656 . 104.14 n
O11 OW1 H12 . . 75.95 n
OW2 OW1 H12 . . 116.06 n
O23 OW1 H12 1_455 . 2.22 n
O2 OW1 H12 . . 108.95 n
H11 OW1 H12 . . 106.53 n
V1 OW2 O1 . . 37.48(3) n
V1 OW2 O12 . 1_556 125.70(5) n
O1 OW2 O12 . 1_556 152.04(6) n
V1 OW2 OW1 . . 51.58(4) n
O1 OW2 OW1 . . 89.05(5) n
O12 OW2 OW1 1_556 . 80.14(5) n
V1 OW2 O11 . . 45.85(3) n
O1 OW2 O11 . . 61.37(4) n
O12 OW2 O11 1_556 . 91.19(5) n
OW1 OW2 O11 . . 58.93(4) n
V1 OW2 O21 . . 45.16(3) n
O1 OW2 O21 . . 60.27(4) n
O12 OW2 O21 1_556 . 129.72(5) n
OW1 OW2 O21 . . 57.89(4) n
O11 OW2 O21 . . 89.56(5) n
V1 OW2 OW3 . 1_556 112.34(6) n
O1 OW2 OW3 . 1_556 96.22(5) n
O12 OW2 OW3 1_556 1_556 111.64(6) n
OW1 OW2 OW3 . 1_556 118.09(6) n
O11 OW2 OW3 . 1_556 156.57(6) n
O21 OW2 OW3 . 1_556 72.06(5) n
V1 OW2 N3 . 2_666 112.29(7) n
O1 OW2 N3 . 2_666 85.93(6) n
O12 OW2 N3 1_556 2_666 84.49(6) n
OW1 OW2 N3 . 2_666 136.54(6) n
O11 OW2 N3 . 2_666 81.19(6) n
O21 OW2 N3 . 2_666 144.94(6) n
OW3 OW2 N3 1_556 2_666 105.37(7) n
V1 OW2 H21 . . 122.56 n
O1 OW2 H21 . . 155.66 n
O12 OW2 H21 1_556 . 10.78 n
OW1 OW2 H21 . . 73.49 n
O11 OW2 H21 . . 94.69 n
O21 OW2 H21 . . 119.44 n
OW3 OW2 H21 1_556 . 106.86 n
N3 OW2 H21 2_666 . 95.09 n
V1 OW2 H22 . . 117.12 n
O1 OW2 H22 . . 100.72 n
O12 OW2 H22 1_556 . 107.05 n
OW1 OW2 H22 . . 119.73 n
O11 OW2 H22 . . 161.42 n
O21 OW2 H22 . . 76.19 n
OW3 OW2 H22 1_556 . 4.89 n
N3 OW2 H22 2_666 . 103.61 n
H21 OW2 H22 . . 102.64 n
S1 O11 V1 . . 128.38(6) n
S1 O11 OW1 . . 155.87(7) n
V1 O11 OW1 . . 53.78(3) n
S1 O11 OW2 . . 142.98(7) n
V1 O11 OW2 . . 53.60(4) n
OW1 O11 OW2 . . 60.50(4) n
S1 O11 N2 . 1_455 96.80(5) n
V1 O11 N2 . 1_455 134.69(5) n
OW1 O11 N2 . 1_455 87.10(5) n
OW2 O11 N2 . 1_455 89.44(5) n
S1 O12 OW2 . 1_554 118.90(7) n
S1 O12 N2 . 1_454 119.24(7) n
OW2 O12 N2 1_554 1_454 96.41(6) n
S1 O12 N1 . . 110.34(7) n
OW2 O12 N1 1_554 . 110.46(6) n
N2 O12 N1 1_454 . 99.25(6) n
S1 O13 N2 . 1_455 110.71(7) n
S1 O13 N3 . 1_455 163.89(9) n
N2 O13 N3 1_455 1_455 83.33(6) n
S1 O13 OW3 . 1_455 101.17(7) n
N2 O13 OW3 1_455 1_455 89.93(6) n
N3 O13 OW3 1_455 1_455 70.07(6) n
S1 O13 N2 . 2_666 93.44(7) n
N2 O13 N2 1_455 2_666 108.69(6) n
N3 O13 N2 1_455 2_666 89.18(6) n
OW3 O13 N2 1_455 2_666 150.57(6) n
S1 O14 N3 . . 149.47(8) n
S1 O14 N2 . 2_666 109.07(8) n
N3 O14 N2 . 2_666 100.29(7) n
S1 O14 N3 . 2_665 117.86(10) n
N3 O14 N3 . 2_665 66.38(8) n
N2 O14 N3 2_666 2_665 94.72(6) n
S2 O21 V1 . . 131.12(6) n
S2 O21 OW1 . . 156.26(6) n
V1 O21 OW1 . . 54.38(3) n
S2 O21 OW2 . . 143.24(6) n
V1 O21 OW2 . . 52.99(4) n
OW1 O21 OW2 . . 60.42(4) n
S2 O21 OW4 . 1_556 97.50(4) n
V1 O21 OW4 . 1_556 129.72(4) n
OW1 O21 OW4 . 1_556 76.08(4) n
OW2 O21 OW4 . 1_556 97.63(4) n
S2 O22 OW1 . 2_656 124.33(7) n
S2 O22 OW4 . . 144.40(6) n
OW1 O22 OW4 2_656 . 80.52(4) n
S2 O22 N1 . 1_655 100.75(6) n
OW1 O22 N1 2_656 1_655 108.67(5) n
OW4 O22 N1 . 1_655 92.88(4) n
S2 O23 OW1 . 1_655 122.36(6) n
S2 O23 N2 . . 134.88(7) n
OW1 O23 N2 1_655 . 92.63(5) n
S2 O23 N1 . 1_655 104.00(7) n
OW1 O23 N1 1_655 1_655 72.39(5) n
N2 O23 N1 . 1_655 114.01(6) n
S2 O24 N1 . 2_656 141.20(7) n
S2 O24 N1 . 1_656 117.49(6) n
N1 O24 N1 2_656 1_656 88.38(5) n
S2 O24 OW4 . 1_556 108.12(5) n
N1 O24 OW4 2_656 1_556 95.57(5) n
N1 O24 OW4 1_656 1_556 97.23(5) n
O24 N1 O24 2_656 1_454 91.62(5) n
O24 N1 OW3 2_656 1_455 160.04(7) n
O24 N1 OW3 1_454 1_455 79.38(5) n
O24 N1 O12 2_656 . 131.11(6) n
O24 N1 O12 1_454 . 115.00(6) n
OW3 N1 O12 1_455 . 68.69(5) n
O24 N1 O2 2_656 . 70.49(5) n
O24 N1 O2 1_454 . 136.43(6) n
OW3 N1 O2 1_455 . 127.78(6) n
O12 N1 O2 . . 61.90(4) n
O24 N1 O23 2_656 1_455 98.26(5) n
O24 N1 O23 1_454 1_455 123.17(6) n
OW3 N1 O23 1_455 1_455 72.74(5) n
O12 N1 O23 . 1_455 99.44(5) n
O2 N1 O23 . 1_455 99.08(5) n
O24 N1 O22 2_656 1_455 81.91(5) n
O24 N1 O22 1_454 1_455 81.89(5) n
OW3 N1 O22 1_455 1_455 79.21(5) n
O12 N1 O22 . 1_455 138.99(6) n
O2 N1 O22 . 1_455 131.15(6) n
O23 N1 O22 1_455 1_455 45.21(4) n
O24 N1 H51 2_656 . 97.81 n
O24 N1 H51 1_454 . 8.23 n
OW3 N1 H51 1_455 . 75.24 n
O12 N1 H51 . . 106.77 n
O2 N1 H51 . . 133.88 n
O23 N1 H51 1_455 . 126.99 n
O22 N1 H51 1_455 . 88.17 n
O24 N1 H52 2_656 . 116.89 n
O24 N1 H52 1_454 . 120.40 n
OW3 N1 H52 1_455 . 82.90 n
O12 N1 H52 . . 14.22 n
O2 N1 H52 . . 48.29 n
O23 N1 H52 1_455 . 104.17 n
O22 N1 H52 1_455 . 148.13 n
H51 N1 H52 . . 112.48 n
O24 N1 H53 2_656 . 14.25 n
O24 N1 H53 1_454 . 104.50 n
OW3 N1 H53 1_455 . 167.89 n
O12 N1 H53 . . 118.37 n
O2 N1 H53 . . 56.82 n
O23 N1 H53 1_455 . 95.85 n
O22 N1 H53 1_455 . 89.90 n
H51 N1 H53 . . 109.98 n
H52 N1 H53 . . 104.30 n
O24 N1 H54 2_656 . 110.11 n
O24 N1 H54 1_454 . 114.43 n
OW3 N1 H54 1_455 . 59.34 n
O12 N1 H54 . . 95.68 n
O2 N1 H54 . . 109.04 n
O23 N1 H54 1_455 . 13.68 n
O22 N1 H54 1_455 . 44.68 n
H51 N1 H54 . . 116.73 n
H52 N1 H54 . . 103.45 n
H53 N1 H54 . . 109.04 n
O23 N2 O14 . 2_666 153.08(7) n
O23 N2 O12 . 1_656 89.03(6) n
O14 N2 O12 2_666 1_656 110.28(7) n
O23 N2 O13 . 1_655 91.00(6) n
O14 N2 O13 2_666 1_655 93.68(6) n
O12 N2 O13 1_656 1_655 122.79(7) n
O23 N2 O1 . . 63.91(4) n
O14 N2 O1 2_666 . 90.61(6) n
O12 N2 O1 1_656 . 145.21(7) n
O13 N2 O1 1_655 . 81.36(5) n
O23 N2 OW3 . 1_556 74.30(6) n
O14 N2 OW3 2_666 1_556 95.61(7) n
O12 N2 OW3 1_656 1_556 66.95(5) n
O13 N2 OW3 1_655 1_556 162.78(7) n
O1 N2 OW3 . 1_556 84.08(6) n
O23 N2 O11 . 1_655 70.08(5) n
O14 N2 O11 2_666 1_655 129.63(6) n
O12 N2 O11 1_656 1_655 81.40(5) n
O13 N2 O11 1_655 1_655 45.79(4) n
O1 N2 O11 . 1_655 106.90(6) n
OW3 N2 O11 1_556 1_655 132.16(6) n
O23 N2 H61 . . 147.63 n
O14 N2 H61 2_666 . 5.47 n
O12 N2 H61 1_656 . 114.21 n
O13 N2 H61 1_655 . 94.26 n
O1 N2 H61 . . 85.33 n
OW3 N2 H61 1_556 . 93.65 n
O11 N2 H61 1_655 . 132.82 n
O23 N2 H62 . . 95.14 n
O14 N2 H62 2_666 . 105.33 n
O12 N2 H62 1_656 . 6.68 n
O13 N2 H62 1_655 . 119.84 n
O1 N2 H62 . . 151.67 n
OW3 N2 H62 1_556 . 71.38 n
O11 N2 H62 1_655 . 81.02 n
H61 N2 H62 . . 109.57 n
O23 N2 H63 . . 21.12 n
O14 N2 H63 2_666 . 131.97 n
O12 N2 H63 1_656 . 104.66 n
O13 N2 H63 1_655 . 94.13 n
O1 N2 H63 . . 44.27 n
OW3 N2 H63 1_556 . 68.93 n
O11 N2 H63 1_655 . 86.76 n
H61 N2 H63 . . 126.5 n
H62 N2 H63 . . 111.25 n
O23 N2 H64 . . 98.49 n
O14 N2 H64 2_666 . 93.01 n
O12 N2 H64 1_656 . 108.57 n
O13 N2 H64 1_655 . 15.96 n
O1 N2 H64 . . 97.30 n
OW3 N2 H64 1_556 . 171.25 n
O11 N2 H64 1_655 . 39.19 n
H61 N2 H64 . . 95.07 n
H62 N2 H64 . . 104.90 n
H63 N2 H64 . . 106.09 n
O14 N3 OW2 . 2_666 100.67(7) n
O14 N3 O13 . 1_655 142.61(7) n
OW2 N3 O13 2_666 1_655 116.39(7) n
O14 N3 O1 . . 63.98(5) n
OW2 N3 O1 2_666 . 152.21(9) n
O13 N3 O1 1_655 . 80.04(6) n
O14 N3 O14 . 2_665 113.62(8) n
OW2 N3 O14 2_666 2_665 74.10(6) n
O13 N3 O14 1_655 2_665 82.77(6) n
O1 N3 O14 . 2_665 132.47(8) n
O14 N3 H71 . . 131.86 n
OW2 N3 H71 2_666 . 125.49 n
O13 N3 H71 1_655 . 18.95 n
O1 N3 H71 . . 77.45 n
O14 N3 H71 2_665 . 72.37 n
O14 N3 H72 . . 25.78 n
OW2 N3 H72 2_666 . 125.93 n
O13 N3 H72 1_655 . 116.86 n
O1 N3 H72 . . 39.23 n
O14 N3 H72 2_665 . 121.33 n
H71 N3 H72 . . 108.12 n
O14 N3 H73 . . 96.43 n
OW2 N3 H73 2_666 . 86.87 n
O13 N3 H73 1_655 . 81.59 n
O1 N3 H73 . . 72.95 n
O14 N3 H73 2_665 . 146.66 n
H71 N3 H73 . . 98.71 n
H72 N3 H73 . . 92.0 n
O14 N3 H74 . . 95.02 n
OW2 N3 H74 2_666 . 34.21 n
O13 N3 H74 1_655 . 118.11 n
O1 N3 H74 . . 157.09 n
O14 N3 H74 2_665 . 45.46 n
H71 N3 H74 . . 114.8 n
H72 N3 H74 . . 118.46 n
H73 N3 H74 . . 121.1 n
OW2 OW3 O1 1_554 . 91.03(6) n
OW2 OW3 N1 1_554 1_655 142.74(8) n
O1 OW3 N1 . 1_655 112.78(6) n
OW2 OW3 N2 1_554 1_554 82.67(6) n
O1 OW3 N2 . 1_554 139.92(8) n
N1 OW3 N2 1_655 1_554 94.72(6) n
OW2 OW3 O13 1_554 1_655 126.94(7) n
O1 OW3 O13 . 1_655 80.00(6) n
N1 OW3 O13 1_655 1_655 86.65(5) n
N2 OW3 O13 1_554 1_655 72.84(5) n
OW2 OW3 H31 1_554 . 98.27 n
O1 OW3 H31 . . 9.27 n
N1 OW3 H31 1_655 . 103.62 n
N2 OW3 H31 1_554 . 146.41 n
O13 OW3 H31 1_655 . 80.31 n
OW2 OW3 H32 1_554 . 130.11 n
O1 OW3 H32 . . 81.84 n
N1 OW3 H32 1_655 . 83.17 n
N2 OW3 H32 1_554 . 72.78 n
O13 OW3 H32 1_655 . 3.51 n
H31 OW3 H32 . . 81.64 n
O22 OW4 O22 2_655 . 180.0 n
O22 OW4 O24 2_655 2_656 84.56(4) n
O22 OW4 O24 . 2_656 95.44(4) n
O22 OW4 O24 2_655 1_554 95.44(4) n
O22 OW4 O24 . 1_554 84.56(4) n
O24 OW4 O24 2_656 1_554 180.0 n
O22 OW4 O2 2_655 . 113.74(3) n
O22 OW4 O2 . . 66.26(3) n
O24 OW4 O2 2_656 . 69.74(4) n
O24 OW4 O2 1_554 . 110.26(4) n
O22 OW4 O2 2_655 2_655 66.26(3) n
O22 OW4 O2 . 2_655 113.74(3) n
O24 OW4 O2 2_656 2_655 110.26(4) n
O24 OW4 O2 1_554 2_655 69.74(4) n
O2 OW4 O2 . 2_655 180.0 n
O22 OW4 O21 2_655 2_656 109.45(4) n
O22 OW4 O21 . 2_656 70.55(4) n
O24 OW4 O21 2_656 2_656 44.99(3) n
O24 OW4 O21 1_554 2_656 135.01(3) n
O2 OW4 O21 . 2_656 93.56(4) n
O2 OW4 O21 2_655 2_656 86.44(4) n
O22 OW4 O21 2_655 1_554 70.55(4) n
O22 OW4 O21 . 1_554 109.45(4) n
O24 OW4 O21 2_656 1_554 135.01(3) n
O24 OW4 O21 1_554 1_554 44.99(3) n
O2 OW4 O21 . 1_554 86.44(4) n
O2 OW4 O21 2_655 1_554 93.56(4) n
O21 OW4 O21 2_656 1_554 180.0 n
O22 OW4 H41 2_655 . 171.02 n
O22 OW4 H41 . . 8.98 n
O24 OW4 H41 2_656 . 101.01 n
O24 OW4 H41 1_554 . 78.99 n
O2 OW4 H41 . . 62.55 n
O2 OW4 H41 2_655 . 117.45 n
O21 OW4 H41 2_656 . 79.31 n
O21 OW4 H41 1_554 . 100.69 n
O22 OW4 H42 2_655 . 109.79 n
O22 OW4 H42 . . 70.21 n
O24 OW4 H42 2_656 . 165.224 n
O24 OW4 H42 1_554 . 14.776 n
O2 OW4 H42 . . 106.02 n
O2 OW4 H42 2_655 . 73.98 n
O21 OW4 H42 2_656 . 123.33 n
O21 OW4 H42 1_554 . 56.67 n
H41 OW4 H42 . . 65.24 n

loop_
_geom_bond_atom_site_label_1
_geom_bond_atom_site_label_2
_geom_bond_site_symmetry_2
_geom_bond_distance
_geom_bond_publ_flag
V1 O2 . 1.6206(11) y
V1 O1 . 1.6352(10) y
V1 O21 . 2.0026(10) y
V1 O11 . 2.0103(10) y
V1 OW1 . 2.2296(11) y
V1 OW2 . 2.2551(12) y
S1 O14 . 1.4591(13) y
S1 O13 . 1.4608(11) y
S1 O12 . 1.4725(14) y
S1 O11 . 1.5107(11) y
S2 O22 . 1.4622(11) y
S2 O24 . 1.4665(11) y
S2 O23 . 1.4672(10) y
S2 O21 . 1.5045(9) y
O1 OW2 . 2.6785(17) n
O1 OW3 . 2.803(2) n
O1 N2 . 3.006(2) n
O1 N3 . 3.062(2) n
O2 OW1 . 2.8627(18) n
O2 OW4 . 2.9904(12) n
O2 N1 . 3.0488(19) n
OW1 O21 . 2.6899(14) n
OW1 O22 2_656 2.7103(15) n
OW1 O11 . 2.7180(15) n
OW1 OW2 . 2.7617(16) n
OW1 O23 1_455 2.7939(15) n
OW1 H11 . .7727 n
OW1 H12 . .8025 n
OW2 O12 1_556 2.7620(17) n
OW2 O11 . 2.7637(17) n
OW2 O21 . 2.7957(15) n
OW2 OW3 1_556 2.8015(19) n
OW2 N3 2_666 2.825(2) n
OW2 H21 . .8035 n
OW2 H22 . .8430 n
O11 N2 1_455 3.181(2) n
O12 OW2 1_554 2.7620(17) n
O12 N2 1_454 2.862(2) n
O12 N1 . 2.923(2) n
O13 N2 1_455 2.899(2) n
O13 N3 1_455 2.923(2) n
O13 OW3 1_455 3.171(2) n
O13 N2 2_666 3.212(2) n
O14 N3 . 2.805(2) n
O14 N2 2_666 2.857(2) n
O14 N3 2_665 3.101(3) n
O21 OW4 1_556 3.1926(12) n
O22 OW1 2_656 2.7103(15) n
O22 OW4 . 2.9263(14) n
O22 N1 1_655 3.151(2) n
O23 OW1 1_655 2.7939(15) n
O23 N2 . 2.8450(18) n
O23 N1 1_655 3.074(2) n
O24 N1 2_656 2.8536(17) n
O24 N1 1_656 2.8994(18) n
O24 OW4 1_556 2.9740(14) n
N1 O24 2_656 2.8536(17) n
N1 O24 1_454 2.8994(18) n
N1 OW3 1_455 2.902(2) n
N1 O23 1_455 3.074(2) n
N1 O22 1_455 3.151(2) n
N1 H51 . .7706 n
N1 H52 . .7942 n
N1 H53 . .8362 n
N1 H54 . .8342 n
N2 O14 2_666 2.857(2) n
N2 O12 1_656 2.862(2) n
N2 O13 1_655 2.899(2) n
N2 OW3 1_556 3.087(2) n
N2 O11 1_655 3.181(2) n
N2 H61 . .7869 n
N2 H62 . .8260 n
N2 H63 . .7241 n
N2 H64 . .8674 n
N3 OW2 2_666 2.825(2) n
N3 O13 1_655 2.923(2) n
N3 O14 2_665 3.101(3) n
N3 H71 . .8939 n
N3 H72 . .8747 n
N3 H73 . .786 n
N3 H74 . .9709 n
OW3 OW2 1_554 2.8015(19) n
OW3 N1 1_655 2.902(2) n
OW3 N2 1_554 3.087(2) n
OW3 O13 1_655 3.171(2) n
OW3 H31 . .8368 n
OW3 H32 . .9536 n
OW4 O22 2_655 2.9263(14) n
OW4 O24 2_656 2.9740(13) n
OW4 O24 1_554 2.9740(13) n
OW4 O2 2_655 2.9904(12) n
OW4 O21 2_656 3.1926(12) n
OW4 O21 1_554 3.1926(12) n
OW4 H41 . .8936 n
OW4 H42 . .8822 n

loop_
_geom_hbond_atom_site_label_D
_geom_hbond_atom_site_label_H
_geom_hbond_atom_site_label_A
_geom_hbond_site_symmetry_A
_geom_hbond_distance_DH
_geom_hbond_distance_HA
_geom_hbond_distance_DA
_geom_hbond_angle_DHA
_geom_hbond_publ_flag
OW1 H11 O22 2_656 .7727(9) 1.9424(11) 2.7103(15) 172.49(9) y
OW1 H12 O23 1_455 .8025(9) 1.9922(11) 2.7939(15) 176.88(8) y
OW2 H21 O12 1_556 .8035(11) 1.9784(13) 2.7620(17) 164.87(9) y
OW2 H21 OW1 . .8035(11) 2.6479(12) 2.7617(16) 89.60(8) y
OW2 H22 OW3 1_556 .8430(11) 1.9628(15) 2.8015(19) 173.01(8) y
OW3 H31 O1 . .8368(15) 1.9813(12) 2.803(2) 166.83(12) y
OW3 H32 O13 1_655 .9536(17) 2.2200(15) 3.171(2) 174.98(10) y
OW4 H41 O22 . .8936(2) 2.0483(12) 2.9263(14) 167.11(3) y
OW4 H42 O24 1_554 .8822(2) 2.1329(13) 2.9740(13) 159.17(3) y
OW4 H42 O21 1_554 .8822(2) 2.8064(12) 3.1926(12) 108.10(3) y
N1 H53 O24 2_656 .8362(13) 2.0534(10) 2.8536(17) 159.99(9) y
N1 H51 O24 1_454 .7706(13) 2.1396(12) 2.8994(18) 168.82(10) y
N1 H54 OW3 1_455 .8342(14) 2.5784(17) 2.902(2) 104.51(10) y
N1 H52 O12 . .7942(13) 2.1621(14) 2.923(2) 160.61(10) y
N1 H52 O2 . .7942(13) 2.5891(13) 3.0488(19) 118.48(10) y
N1 H54 O23 1_455 .8342(14) 2.2724(14) 3.074(2) 161.35(9) y
N1 H54 O22 1_455 .8342(14) 2.6245(13) 3.151(2) 122.40(9) y
N2 H63 O23 . .7241(14) 2.1851(11) 2.8450(18) 152.03(13) y
N2 H61 O14 2_666 .7869(15) 2.0752(14) 2.857(2) 172.46(12) y
N2 H62 O12 1_656 .8260(15) 2.0435(13) 2.862(2) 170.62(11) y
N2 H64 O13 1_655 .8674(16) 2.0791(15) 2.899(2) 157.46(10) y
N2 H63 O1 . .7241(14) 2.5386(12) 3.006(2) 124.25(12) y
N2 H63 OW3 1_556 .7241(14) 2.9058(17) 3.087(2) 97.63(13) y
N2 H64 O11 1_655 .8674(16) 2.5675(11) 3.181(2) 128.49(10) y
N3 H72 O14 . .8747(16) 2.0530(14) 2.805(2) 143.54(11) y
N3 H74 OW2 2_666 .9709(17) 2.0948(11) 2.825(2) 130.69(14) y
N3 H71 O13 1_655 .8939(18) 2.0982(12) 2.923(2) 153.10(15) y
N3 H72 O1 . .8747(16) 2.4473(11) 3.062(2) 127.71(12) y
N3 H74 O14 2_665 .9709(17) 2.5170(19) 3.101(3) 118.58(13) y
